data_7701774
loop_
_publ_author_name
'Ogawa, Rina'
'Suzuki, Takayoshi'
'Hirotsu, Masakazu'
'Nishi, Noriyuki'
'Shimizu, Yuu'
'Sunatsuki, Yukinari'
'Teki, Yoshio'
'Kinoshita, Isamu'

_publ_section_title
;
 Tetra- and dinuclear manganese complexes of xanthene-bridged O,N,O-Schiff
 bases with 3-hydroxypropyl or 2-hydroxybenzyl groups: ligand substitution
 at a triply bridging site.
;
_journal_issue 36
_journal_name_full 'Dalton transactions (Cambridge, England : 2003)'
_journal_page_first 13622
_journal_page_last 13629
_journal_paper_doi 10.1039/c9dt03007g
_journal_volume 48
_journal_year 2019
_chemical_formula_moiety 'C74 H71 Mn4 N4 O15 1+, B F4 1-, 2(C H2 Cl2), H2 O'
_chemical_formula_sum 'C76 H77 B Cl4 F4 Mn4 N4 O16'
_chemical_formula_weight 1750.78
_space_group_crystal_system monoclinic
_space_group_IT_number 4
_space_group_name_Hall 'P 2yb'
_space_group_name_H-M_alt 'P 1 21 1'
_atom_sites_solution_hydrogens geom
_audit_creation_method SHELXL-2013
_audit_update_record
;
2019-07-21 deposited with the CCDC.	2019-08-22 downloaded from the CCDC.
;
_cell_angle_alpha 90
_cell_angle_beta 91.476(3)
_cell_angle_gamma 90
_cell_formula_units_Z 2
_cell_length_a 13.2444(13)
_cell_length_b 17.0667(17)
_cell_length_c 16.6189(17)
_cell_measurement_reflns_used 13264
_cell_measurement_temperature 123
_cell_measurement_theta_max 27.4816
_cell_measurement_theta_min 4.0252
_cell_volume 3755.3(7)
_computing_cell_refinement 'CrystalClear (Rigaku Inc., 2008)'
_computing_data_collection 'CrystalClear (Rigaku Inc., 2008)'
_computing_data_reduction 'CrystalClear (Rigaku Inc., 2008)'
_computing_molecular_graphics 'Ortep-3 for Windows (Farrugia, 2012)'
_computing_publication_material 'WinGX (Farrugia, 2012)'
_computing_structure_refinement 'SHELXL-2013 (Sheldrick, 2013)'
_computing_structure_solution 'SIR97 (Altomare <i>et al.</i>,  1999)'
_diffrn_ambient_temperature 123
_diffrn_detector_area_resol_mean 14.6306
_diffrn_measured_fraction_theta_full 0.983
_diffrn_measured_fraction_theta_max 0.983
_diffrn_measurement_device_type 'Rigaku AFC11 with Saturn 724+ CCD'
_diffrn_measurement_method \w
_diffrn_radiation_type MoK\a
_diffrn_radiation_wavelength 0.710747
_diffrn_reflns_av_R_equivalents 0.0469
_diffrn_reflns_av_unetI/netI 0.0825
_diffrn_reflns_Laue_measured_fraction_full 0.983
_diffrn_reflns_Laue_measured_fraction_max 0.983
_diffrn_reflns_limit_h_max 13
_diffrn_reflns_limit_h_min -17
_diffrn_reflns_limit_k_max 22
_diffrn_reflns_limit_k_min -21
_diffrn_reflns_limit_l_max 21
_diffrn_reflns_limit_l_min -18
_diffrn_reflns_number 36416
_diffrn_reflns_point_group_measured_fraction_full 0.954
_diffrn_reflns_point_group_measured_fraction_max 0.940
_diffrn_reflns_theta_full 25.000
_diffrn_reflns_theta_max 27.481
_diffrn_reflns_theta_min 4.025
_diffrn_source 'Rotating Anode'
_exptl_absorpt_coefficient_mu 0.880
_exptl_absorpt_correction_T_max 1.0000
_exptl_absorpt_correction_T_min 0.8290
_exptl_absorpt_correction_type multi-scan
_exptl_absorpt_process_details 'REQAB (Rigaku, 1998)'
_exptl_crystal_colour 'Dark Brown'
_exptl_crystal_density_diffrn 1.548
_exptl_crystal_description Platelet
_exptl_crystal_F_000 1796
_exptl_crystal_size_max 0.240
_exptl_crystal_size_mid 0.210
_exptl_crystal_size_min 0.060
_refine_diff_density_max 0.963
_refine_diff_density_min -0.730
_refine_diff_density_rms 0.093
_refine_ls_abs_structure_details
;
 Flack x determined using 4325 quotients [(I+)-(I-)]/[(I+)+(I-)]
 (Parsons and Flack (2004), Acta Cryst. A60, s61).
;
_refine_ls_abs_structure_Flack 0.480(11)
_refine_ls_extinction_method none
_refine_ls_goodness_of_fit_ref 1.031
_refine_ls_hydrogen_treatment constr
_refine_ls_matrix_type full
_refine_ls_number_parameters 1043
_refine_ls_number_reflns 16171
_refine_ls_number_restraints 1
_refine_ls_restrained_S_all 1.031
_refine_ls_R_factor_all 0.0897
_refine_ls_R_factor_gt 0.0707
_refine_ls_shift/su_max 0.001
_refine_ls_shift/su_mean 0.000
_refine_ls_structure_factor_coef Fsqd
_refine_ls_weighting_details 'w=1/[\s^2^(Fo^2^)+(0.0985P)^2^+1.9860P] where P=(Fo^2^+2Fc^2^)/3'
_refine_ls_weighting_scheme calc
_refine_ls_wR_factor_gt 0.1729
_refine_ls_wR_factor_ref 0.1913
_reflns_Friedel_coverage 0.850
_reflns_Friedel_fraction_full 0.922
_reflns_Friedel_fraction_max 0.894
_reflns_number_gt 12610
_reflns_number_total 16171
_reflns_threshold_expression 'I > 2\s(I)'
_cod_data_source_file c9dt03007g2.cif
_cod_data_source_block shimizu111004b
_cod_depositor_comments
;
The following automatic conversions were performed:

data item '_exptl_absorpt_correction_type' value 'Multi-scan' was
changed to 'multi-scan' in accordance with the
/home/data/users/saulius/crontab/automatic-downloads/current/RSC/lib/dictionaries/cif_core.dic
dictionary named 'cif_core.dic' version 2.4.2 last updated on
2011-04-26.

Automatic conversion script
Id: cif_fix_values 6909 2019-04-08 15:41:33Z antanas 
;
_cod_original_sg_symbol_H-M 'P 21'
_cod_database_code 7701774
_shelx_space_group_comment
;
The symmetry employed for this shelxl refinement is uniquely defined
by the following loop, which should always be used as a source of
symmetry information in preference to the above space-group names.
They are only intended as comments.
;
_shelx_estimated_absorpt_t_min 0.817
_shelx_estimated_absorpt_t_max 0.949
_shelxl_version_number 2013-4

loop_
_space_group_symop_operation_xyz
'x, y, z'
'-x, y+1/2, -z'

loop_
_atom_site_label
_atom_site_type_symbol
_atom_site_fract_x
_atom_site_fract_y
_atom_site_fract_z
_atom_site_U_iso_or_equiv
_atom_site_adp_type
_atom_site_occupancy
_atom_site_site_symmetry_order
_atom_site_calc_flag
_atom_site_refinement_flags_posn
_atom_site_refinement_flags_adp
_atom_site_refinement_flags_occupancy
_atom_site_disorder_assembly
_atom_site_disorder_group
C8 C 0.5392(7) 0.3838(5) 0.3648(6) 0.045(2) Uani 1 1 d . . . . .
H8A H 0.4900 0.3694 0.3215 0.055 Uiso 1 1 calc R U . . .
H8B H 0.5025 0.3875 0.4159 0.055 Uiso 1 1 calc R U . . .
C9 C 0.6193(8) 0.3216(6) 0.3724(7) 0.054(3) Uani 1 1 d . . . . .
H9A H 0.6660 0.3267 0.3272 0.065 Uiso 1 1 calc R U . . .
H9B H 0.5870 0.2693 0.3684 0.065 Uiso 1 1 calc R U . . .
C10 C 0.6787(8) 0.3269(5) 0.4507(6) 0.051(2) Uani 1 1 d . . . . .
H10A H 0.6343 0.3121 0.4953 0.062 Uiso 1 1 calc R U . . .
H10B H 0.7350 0.2888 0.4498 0.062 Uiso 1 1 calc R U . . .
C18A C 0.4136(9) 0.6181(8) 0.5038(9) 0.036(3) Uani 0.65 1 d . . P A 1
H18A H 0.3437 0.6188 0.4811 0.044 Uiso 0.65 1 calc R U P A 1
H18B H 0.4129 0.6426 0.5578 0.044 Uiso 0.65 1 calc R U P A 1
C18B C 0.421(2) 0.5834(17) 0.4672(17) 0.039(6) Uiso 0.35 1 d . . P A 2
H18C H 0.3474 0.5905 0.4602 0.047 Uiso 0.35 1 calc R U P A 2
H18D H 0.4437 0.5419 0.4301 0.047 Uiso 0.35 1 calc R U P A 2
C19A C 0.4496(9) 0.5347(8) 0.5113(10) 0.036(3) Uani 0.65 1 d . . P A 1
H19A H 0.4549 0.5125 0.4565 0.043 Uiso 0.65 1 calc R U P A 1
H19B H 0.3977 0.5041 0.5394 0.043 Uiso 0.65 1 calc R U P A 1
C19B C 0.4488(18) 0.5637(16) 0.5517(17) 0.035(5) Uiso 0.35 1 d . . P A 2
H19C H 0.3966 0.5290 0.5741 0.042 Uiso 0.35 1 calc R U P A 2
H19D H 0.4519 0.6121 0.5844 0.042 Uiso 0.35 1 calc R U P A 2
C20A C 0.5498(6) 0.5231(5) 0.5554(5) 0.0385(19) Uani 0.65 1 d . . P A 1
H20A H 0.5459 0.5441 0.6107 0.046 Uiso 0.65 1 calc R U P A 1
H20B H 0.5654 0.4664 0.5590 0.046 Uiso 0.65 1 calc R U P A 1
C20B C 0.5498(6) 0.5231(5) 0.5554(5) 0.0385(19) Uani 0.35 1 d . . P A 2
H20C H 0.5714 0.5173 0.6125 0.046 Uiso 0.35 1 calc R U P A 2
H20D H 0.5417 0.4698 0.5326 0.046 Uiso 0.35 1 calc R U P A 2
C43 C 0.9817(7) 0.6921(5) 0.5930(6) 0.043(2) Uani 1 1 d . . . . .
H43A H 1.0194 0.7190 0.6372 0.051 Uiso 1 1 calc R U . . .
H43B H 1.0313 0.6735 0.5537 0.051 Uiso 1 1 calc R U . . .
C44 C 0.9112(7) 0.7488(5) 0.5528(5) 0.0370(18) Uani 1 1 d . . . . .
H44A H 0.9515 0.7935 0.5332 0.044 Uiso 1 1 calc R U . . .
H44B H 0.8654 0.7694 0.5939 0.044 Uiso 1 1 calc R U . . .
C45 C 0.8481(6) 0.7186(5) 0.4839(5) 0.039(2) Uani 1 1 d . . . . .
H45A H 0.8206 0.7631 0.4520 0.047 Uiso 1 1 calc R U . . .
H45B H 0.8901 0.6864 0.4483 0.047 Uiso 1 1 calc R U . . .
C53 C 1.0602(6) 0.5043(6) 0.5088(6) 0.044(2) Uani 1 1 d . . . . .
H53A H 1.1015 0.5309 0.5511 0.053 Uiso 1 1 calc R U . . .
H53B H 1.0127 0.5433 0.4852 0.053 Uiso 1 1 calc R U . . .
C54 C 1.1294(7) 0.4742(6) 0.4433(7) 0.055(3) Uani 1 1 d . . . . .
H54A H 1.1536 0.5189 0.4110 0.065 Uiso 1 1 calc R U . . .
H54B H 1.0911 0.4385 0.4068 0.065 Uiso 1 1 calc R U . . .
C55 C 1.2201(8) 0.4306(8) 0.4808(8) 0.070(3) Uani 1 1 d . . . . .
H55A H 1.2608 0.4675 0.5141 0.084 Uiso 1 1 calc R U . . .
H55B H 1.1955 0.3886 0.5164 0.084 Uiso 1 1 calc R U . . .
C75 C 0.2601(15) 0.4768(16) 0.9069(16) 0.081(7) Uani 0.65 1 d . . P B 3
H75A H 0.2022 0.4811 0.9431 0.097 Uiso 0.65 1 calc R U P B 3
H75B H 0.2693 0.5281 0.8802 0.097 Uiso 0.65 1 calc R U P B 3
C76 C 0.246(5) 0.474(3) 1.256(3) 0.20(3) Uani 0.5 1 d . . P C 3
H76A H 0.1772 0.4868 1.2360 0.240 Uiso 0.5 1 calc R U P C 3
H76B H 0.2413 0.4326 1.2971 0.240 Uiso 0.5 1 calc R U P C 3
C77 C 0.242(4) 0.523(3) 0.873(4) 0.109(17) Uiso 0.35 1 d . . P D 4
H77A H 0.2775 0.5486 0.8281 0.131 Uiso 0.35 1 calc R U P D 4
H77B H 0.1837 0.4942 0.8491 0.131 Uiso 0.35 1 calc R U P D 4
C78 C 0.2718(16) 0.6008(16) 1.145(2) 0.090(10) Uani 0.5 1 d . . P E 4
H78A H 0.2697 0.5649 1.0985 0.108 Uiso 0.5 1 calc R U P E 4
H78B H 0.3373 0.6287 1.1444 0.108 Uiso 0.5 1 calc R U P E 4
B1 B 0.2538(11) 0.6072(10) 0.6922(13) 0.085(5) Uani 1 1 d . . . . .
Cl1 Cl 0.2368(4) 0.4070(4) 0.8370(4) 0.0908(17) Uani 0.65 1 d . . P B 3
Cl2 Cl 0.3702(6) 0.4520(4) 0.9628(7) 0.110(3) Uani 0.65 1 d . . P B 3
Cl3 Cl 0.3131(8) 0.4406(10) 1.1797(10) 0.181(6) Uani 0.5 1 d . . P C 3
Cl5 Cl 0.3262(17) 0.4539(9) 0.9195(12) 0.126(6) Uani 0.35 1 d . . P D 4
Cl6 Cl 0.1983(7) 0.5934(7) 0.9343(7) 0.087(3) Uani 0.35 1 d . . P D 4
Cl7 Cl 0.1791(8) 0.6681(5) 1.1310(6) 0.112(4) Uani 0.5 1 d . . P E 4
Cl8 Cl 0.2708(6) 0.5458(9) 1.2293(6) 0.134(5) Uani 0.5 1 d . . P E 4
F1 F 0.2198(8) 0.5336(6) 0.6794(8) 0.135(4) Uani 1 1 d . . . . .
F2 F 0.2370(8) 0.6478(8) 0.6257(11) 0.200(8) Uani 1 1 d . . . . .
F3 F 0.1988(8) 0.6359(11) 0.7536(10) 0.216(9) Uani 1 1 d . . . . .
F4 F 0.3546(5) 0.6066(5) 0.7173(7) 0.109(3) Uani 1 1 d . . . . .
O9 O 1.2820(7) 0.3970(7) 0.4214(7) 0.106(4) Uani 1 1 d . . . . .
O16 O 0.1341(18) 0.6439(14) 1.018(4) 0.25(3) Uani 0.5 1 d . . P F 5
O17 O 0.2595(14) 0.6788(15) 1.1614(12) 0.094(8) Uani 0.5 1 d . . P G 5
Cl4 Cl 0.2973(19) 0.5522(16) 1.2969(17) 0.271(11) Uiso 0.5 1 d . . P C 3
C1 C 0.6492(5) 0.6210(5) 0.2916(5) 0.0281(16) Uani 1 1 d . . . . .
C2 C 0.6705(5) 0.6925(4) 0.2542(4) 0.0264(15) Uani 1 1 d . . . . .
H2 H 0.7156 0.7283 0.2802 0.032 Uiso 1 1 calc R U . . .
C3 C 0.6276(6) 0.7121(5) 0.1808(4) 0.0268(15) Uani 1 1 d . . . . .
H3 H 0.6426 0.7616 0.1579 0.032 Uiso 1 1 calc R U . . .
C4 C 0.5621(5) 0.6609(5) 0.1388(4) 0.0279(16) Uani 1 1 d . . . . .
C5 C 0.5413(6) 0.5886(5) 0.1742(4) 0.0311(16) Uani 1 1 d . . . . .
H5 H 0.4984 0.5527 0.1462 0.037 Uiso 1 1 calc R U . . .
C6 C 0.5822(6) 0.5677(4) 0.2502(4) 0.0275(15) Uani 1 1 d . . . . .
C7 C 0.5513(6) 0.4949(5) 0.2826(5) 0.0319(16) Uani 1 1 d . . . . .
H7 H 0.4991 0.4683 0.2534 0.038 Uiso 1 1 calc R U . . .
C11 C 0.5770(6) 0.8072(5) 0.3861(4) 0.0289(16) Uani 1 1 d . . . . .
C12 C 0.6110(6) 0.8762(5) 0.3513(5) 0.0322(17) Uani 1 1 d . . . . .
H12 H 0.6716 0.8999 0.3712 0.039 Uiso 1 1 calc R U . . .
C13 C 0.5571(6) 0.9107(5) 0.2877(5) 0.0298(16) Uani 1 1 d . . . . .
H13 H 0.5808 0.9582 0.2650 0.036 Uiso 1 1 calc R U . . .
C14 C 0.4679(6) 0.8761(5) 0.2564(4) 0.0288(16) Uani 1 1 d . . . . .
C15 C 0.4323(6) 0.8092(5) 0.2924(5) 0.0330(17) Uani 1 1 d . . . . .
H15 H 0.3708 0.7866 0.2729 0.040 Uiso 1 1 calc R U . . .
C16 C 0.4848(6) 0.7733(5) 0.3577(5) 0.0310(17) Uani 1 1 d . . . . .
C17 C 0.4392(7) 0.7077(5) 0.3954(5) 0.039(2) Uani 1 1 d . . . . .
H17 H 0.3723 0.6948 0.3780 0.047 Uiso 1 1 calc R U . . .
C21 C 0.5131(6) 0.6807(5) 0.0599(4) 0.0284(16) Uani 1 1 d . . . . .
C22 C 0.5163(6) 0.6289(5) -0.0040(5) 0.0342(18) Uani 1 1 d . . . . .
H22 H 0.5535 0.5816 0.0015 0.041 Uiso 1 1 calc R U . . .
C23 C 0.4649(6) 0.6459(5) -0.0766(5) 0.0351(18) Uani 1 1 d . . . . .
H23 H 0.4665 0.6095 -0.1198 0.042 Uiso 1 1 calc R U . . .
C24 C 0.4120(6) 0.7154(5) -0.0860(5) 0.0353(18) Uani 1 1 d . . . . .
H24 H 0.3797 0.7272 -0.1362 0.042 Uiso 1 1 calc R U . . .
C25 C 0.4057(6) 0.7689(5) -0.0218(5) 0.0295(16) Uani 1 1 d . . . . .
C26 C 0.4576(6) 0.7498(5) 0.0491(5) 0.0326(17) Uani 1 1 d . . . . .
C27 C 0.4142(5) 0.9111(5) 0.1851(5) 0.0302(16) Uani 1 1 d . . . . .
C28 C 0.3713(5) 0.9842(4) 0.1858(5) 0.0286(16) Uani 1 1 d . . . . .
H28 H 0.3789 1.0161 0.2324 0.034 Uiso 1 1 calc R U . . .
C29 C 0.3165(6) 1.0124(4) 0.1187(5) 0.0328(17) Uani 1 1 d . . . . .
H29 H 0.2852 1.0624 0.1200 0.039 Uiso 1 1 calc R U . . .
C30 C 0.3087(6) 0.9662(5) 0.0502(5) 0.0324(17) Uani 1 1 d . . . . .
H30 H 0.2719 0.9857 0.0047 0.039 Uiso 1 1 calc R U . . .
C31 C 0.3526(6) 0.8927(5) 0.0456(4) 0.0293(16) Uani 1 1 d . . . . .
C32 C 0.4055(6) 0.8665(5) 0.1140(5) 0.0313(17) Uani 1 1 d . . . . .
C33 C 0.3442(6) 0.8438(5) -0.0307(5) 0.0328(18) Uani 1 1 d . . . . .
C34 C 0.3836(9) 0.8909(6) -0.1033(6) 0.056(3) Uani 1 1 d . . . . .
H34A H 0.3765 0.8591 -0.1522 0.083 Uiso 1 1 calc R U . . .
H34B H 0.4549 0.9040 -0.0937 0.083 Uiso 1 1 calc R U . . .
H34C H 0.3442 0.9392 -0.1098 0.083 Uiso 1 1 calc R U . . .
C35 C 0.2325(7) 0.8232(6) -0.0479(6) 0.051(2) Uani 1 1 d . . . . .
H35A H 0.2268 0.7915 -0.0970 0.076 Uiso 1 1 calc R U . . .
H35B H 0.1933 0.8715 -0.0552 0.076 Uiso 1 1 calc R U . . .
H35C H 0.2062 0.7934 -0.0026 0.076 Uiso 1 1 calc R U . . .
C36 C 0.8501(6) 0.4739(4) 0.6988(5) 0.0269(16) Uani 1 1 d . . . . .
C37 C 0.8259(6) 0.4058(4) 0.7406(4) 0.0263(15) Uani 1 1 d . . . . .
H37 H 0.7782 0.3702 0.7177 0.032 Uiso 1 1 calc R U . . .
C38 C 0.8704(6) 0.3892(5) 0.8149(5) 0.0296(17) Uani 1 1 d . . . . .
H38 H 0.8526 0.3425 0.8421 0.036 Uiso 1 1 calc R U . . .
C39 C 0.9412(6) 0.4402(5) 0.8507(5) 0.0302(17) Uani 1 1 d . . . . .
C40 C 0.9661(6) 0.5061(5) 0.8095(5) 0.0315(16) Uani 1 1 d . . . . .
H40 H 1.0151 0.5406 0.8326 0.038 Uiso 1 1 calc R U . . .
C41 C 0.9216(6) 0.5252(5) 0.7334(5) 0.0298(16) Uani 1 1 d . . . . .
C42 C 0.9594(6) 0.5951(5) 0.6941(5) 0.0339(17) Uani 1 1 d . . . . .
H42 H 1.0130 0.6225 0.7207 0.041 Uiso 1 1 calc R U . . .
C46 C 0.9240(6) 0.2878(5) 0.6016(5) 0.0298(16) Uani 1 1 d . . . . .
C47 C 0.9011(6) 0.2119(5) 0.6285(5) 0.0359(18) Uani 1 1 d . . . . .
H47 H 0.8496 0.1822 0.6019 0.043 Uiso 1 1 calc R U . . .
C48 C 0.9543(6) 0.1803(5) 0.6942(5) 0.0354(18) Uani 1 1 d . . . . .
H48 H 0.9384 0.1288 0.7118 0.042 Uiso 1 1 calc R U . . .
C49 C 1.0296(6) 0.2219(5) 0.7348(4) 0.0291(16) Uani 1 1 d . . . . .
C50 C 1.0554(6) 0.2947(5) 0.7053(5) 0.0303(16) Uani 1 1 d . . . . .
H50 H 1.1094 0.3227 0.7308 0.036 Uiso 1 1 calc R U . . .
C51 C 1.0043(6) 0.3286(5) 0.6388(4) 0.0285(16) Uani 1 1 d . . . . .
C52 C 1.0417(6) 0.4017(5) 0.6049(5) 0.0332(17) Uani 1 1 d . . . . .
H52 H 1.1014 0.4231 0.6289 0.040 Uiso 1 1 calc R U . . .
C56 C 0.9904(5) 0.4205(5) 0.9296(4) 0.0300(16) Uani 1 1 d . . . . .
C57 C 0.9925(6) 0.4755(5) 0.9932(5) 0.0349(18) Uani 1 1 d . . . . .
H57 H 0.9608 0.5251 0.9863 0.042 Uiso 1 1 calc R U . . .
C58 C 1.0401(7) 0.4574(5) 1.0645(5) 0.039(2) Uani 1 1 d . . . . .
H58 H 1.0406 0.4943 1.1072 0.047 Uiso 1 1 calc R U . . .
C59 C 1.0877(7) 0.3859(5) 1.0755(5) 0.040(2) Uani 1 1 d . . . . .
H59 H 1.1208 0.3746 1.1255 0.048 Uiso 1 1 calc R U . . .
C60 C 1.0877(6) 0.3298(5) 1.0134(5) 0.0321(17) Uani 1 1 d . . . . .
C61 C 1.0397(6) 0.3493(5) 0.9431(4) 0.0276(15) Uani 1 1 d . . . . .
C62 C 1.0817(5) 0.1886(4) 0.8079(4) 0.0262(15) Uani 1 1 d . . . . .
C63 C 1.1253(6) 0.1148(5) 0.8060(5) 0.0341(18) Uani 1 1 d . . . . .
H63 H 1.1213 0.0844 0.7581 0.041 Uiso 1 1 calc R U . . .
C64 C 1.1745(6) 0.0855(5) 0.8740(5) 0.0339(17) Uani 1 1 d . . . . .
H64 H 1.2036 0.0346 0.8727 0.041 Uiso 1 1 calc R U . . .
C65 C 1.1819(6) 0.1293(5) 0.9439(5) 0.0342(18) Uani 1 1 d . . . . .
H65 H 1.2177 0.1089 0.9895 0.041 Uiso 1 1 calc R U . . .
C66 C 1.1369(6) 0.2036(5) 0.9480(5) 0.0300(17) Uani 1 1 d . . . . .
C67 C 1.0872(6) 0.2303(5) 0.8794(5) 0.0314(17) Uani 1 1 d . . . . .
C68 C 1.1432(7) 0.2525(5) 1.0253(5) 0.0373(19) Uani 1 1 d . . . . .
C69 C 1.2556(7) 0.2666(6) 1.0482(6) 0.046(2) Uani 1 1 d . . . . .
H69A H 1.2605 0.2977 1.0977 0.069 Uiso 1 1 calc R U . . .
H69B H 1.2882 0.2949 1.0046 0.069 Uiso 1 1 calc R U . . .
H69C H 1.2895 0.2161 1.0569 0.069 Uiso 1 1 calc R U . . .
C70 C 1.0911(9) 0.2063(6) 1.0936(6) 0.052(3) Uani 1 1 d . . . . .
H70A H 1.0944 0.2370 1.1434 0.079 Uiso 1 1 calc R U . . .
H70B H 1.1260 0.1562 1.1023 0.079 Uiso 1 1 calc R U . . .
H70C H 1.0204 0.1965 1.0782 0.079 Uiso 1 1 calc R U . . .
C71 C 0.8713(6) 0.4126(6) 0.3193(5) 0.0387(19) Uani 1 1 d . . . . .
C72 C 0.9154(9) 0.3796(8) 0.2429(6) 0.063(3) Uani 1 1 d . . . . .
H72A H 0.8784 0.4007 0.1959 0.094 Uiso 1 1 calc R U . . .
H72B H 0.9096 0.3223 0.2432 0.094 Uiso 1 1 calc R U . . .
H72C H 0.9868 0.3943 0.2403 0.094 Uiso 1 1 calc R U . . .
C73 C 0.6443(6) 0.6766(5) 0.6670(5) 0.0329(17) Uani 1 1 d . . . . .
C74 C 0.6095(10) 0.7062(7) 0.7467(5) 0.065(3) Uani 1 1 d . . . . .
H74A H 0.6492 0.6812 0.7901 0.098 Uiso 1 1 calc R U . . .
H74B H 0.5379 0.6937 0.7525 0.098 Uiso 1 1 calc R U . . .
H74C H 0.6189 0.7631 0.7493 0.098 Uiso 1 1 calc R U . . .
Mn1 Mn 0.70921(9) 0.50068(7) 0.40766(7) 0.0296(3) Uani 1 1 d . . . . .
Mn2 Mn 0.62604(9) 0.67171(7) 0.48352(7) 0.0301(3) Uani 1 1 d . . . . .
Mn3 Mn 0.78919(8) 0.57989(6) 0.57255(7) 0.0287(3) Uani 1 1 d . . . . .
Mn4 Mn 0.86054(9) 0.41880(6) 0.50221(7) 0.0302(3) Uani 1 1 d . . . . .
N1 N 0.5851(5) 0.4605(4) 0.3464(4) 0.0335(15) Uani 1 1 d . . . . .
N2 N 0.4799(5) 0.6640(5) 0.4512(5) 0.0436(18) Uani 1 1 d . . . . .
N3 N 0.9264(5) 0.6230(4) 0.6264(4) 0.0323(15) Uani 1 1 d . . . . .
N4 N 1.0014(5) 0.4395(4) 0.5459(4) 0.0304(14) Uani 1 1 d . . . . .
O1 O 0.6877(4) 0.6047(3) 0.3648(3) 0.0298(12) Uani 1 1 d . . . . .
O2 O 0.7196(4) 0.4043(3) 0.4667(3) 0.0340(12) Uani 1 1 d . . . . .
O3 O 0.6316(4) 0.7743(3) 0.4461(3) 0.0313(12) Uani 1 1 d . . . . .
O4 O 0.6301(4) 0.5637(3) 0.5122(3) 0.0337(12) Uani 1 1 d . . . . .
O5 O 0.4543(5) 0.7955(4) 0.1175(3) 0.0398(14) Uani 1 1 d . . . . .
O6 O 0.8078(4) 0.4840(3) 0.6249(3) 0.0276(11) Uani 1 1 d . . . . .
O7 O 0.7670(4) 0.6725(3) 0.5131(3) 0.0311(12) Uani 1 1 d . . . . .
O8 O 0.8694(4) 0.3164(3) 0.5402(3) 0.0315(12) Uani 1 1 d . . . . .
O10 O 1.0365(5) 0.3012(4) 0.8760(3) 0.0402(14) Uani 1 1 d . . . . .
O11 O 0.8248(4) 0.5242(3) 0.4741(3) 0.0322(12) Uani 1 1 d . . . . .
O12 O 0.7971(4) 0.4589(3) 0.3112(3) 0.0362(13) Uani 1 1 d . . . . .
O13 O 0.9108(4) 0.3902(3) 0.3858(3) 0.0358(13) Uani 1 1 d . . . . .
O14 O 0.5990(4) 0.7041(3) 0.6056(3) 0.0336(12) Uani 1 1 d . . . . .
O15 O 0.7130(4) 0.6245(3) 0.6662(3) 0.0322(12) Uani 1 1 d . . . . .

loop_
_atom_site_aniso_label
_atom_site_aniso_U_11
_atom_site_aniso_U_22
_atom_site_aniso_U_33
_atom_site_aniso_U_23
_atom_site_aniso_U_13
_atom_site_aniso_U_12
C8 0.045(5) 0.034(4) 0.056(6) 0.016(4) -0.021(4) -0.014(4)
C9 0.053(6) 0.047(5) 0.063(7) 0.009(5) -0.013(5) -0.008(5)
C10 0.054(6) 0.039(5) 0.061(6) 0.018(4) -0.021(5) -0.013(4)
C18A 0.030(6) 0.034(7) 0.044(8) 0.021(6) 0.006(6) 0.007(6)
C19A 0.029(6) 0.029(6) 0.050(9) 0.013(6) 0.003(6) -0.004(5)
C20A 0.038(4) 0.040(4) 0.038(5) 0.011(4) 0.000(4) 0.003(4)
C20B 0.038(4) 0.040(4) 0.038(5) 0.011(4) 0.000(4) 0.003(4)
C43 0.040(4) 0.035(4) 0.053(6) 0.015(4) -0.010(4) -0.005(4)
C44 0.047(5) 0.028(4) 0.036(5) 0.011(3) -0.001(4) -0.013(4)
C45 0.033(4) 0.044(5) 0.041(5) 0.018(4) 0.000(4) 0.004(4)
C53 0.034(4) 0.050(5) 0.047(5) 0.015(4) -0.006(4) -0.008(4)
C54 0.045(5) 0.048(6) 0.070(7) 0.007(5) 0.003(5) -0.003(5)
C55 0.040(5) 0.086(8) 0.084(9) 0.006(7) 0.013(5) 0.005(6)
C75 0.042(10) 0.11(2) 0.089(17) 0.002(14) -0.008(10) 0.021(11)
C76 0.30(7) 0.22(5) 0.09(3) -0.06(3) 0.09(4) -0.16(5)
C78 0.039(11) 0.072(16) 0.16(3) 0.034(18) 0.032(14) 0.046(12)
B1 0.054(8) 0.075(10) 0.127(16) 0.013(10) 0.030(9) 0.010(8)
Cl1 0.086(3) 0.098(4) 0.090(4) -0.016(3) 0.035(3) -0.009(3)
Cl2 0.076(4) 0.072(4) 0.181(9) 0.024(5) -0.028(5) -0.022(3)
Cl3 0.089(6) 0.236(15) 0.218(15) -0.086(12) -0.005(8) -0.028(8)
Cl5 0.128(15) 0.097(10) 0.150(16) 0.035(10) -0.041(12) -0.014(11)
Cl6 0.065(5) 0.101(8) 0.095(7) 0.009(6) 0.012(5) -0.042(5)
Cl7 0.127(7) 0.080(5) 0.133(8) 0.040(5) 0.081(7) 0.048(6)
Cl8 0.055(4) 0.249(14) 0.096(7) 0.066(8) 0.011(4) 0.025(6)
F1 0.141(8) 0.093(6) 0.167(11) -0.017(7) -0.076(8) -0.016(6)
F2 0.096(7) 0.195(13) 0.309(19) 0.182(14) 0.017(9) 0.026(8)
F3 0.077(6) 0.34(2) 0.229(15) -0.193(16) 0.011(8) -0.008(9)
F4 0.051(4) 0.101(6) 0.175(10) -0.023(6) -0.005(5) -0.002(4)
O9 0.076(6) 0.119(9) 0.123(9) 0.012(7) 0.035(6) 0.006(6)
O16 0.072(15) 0.050(12) 0.63(9) 0.08(3) -0.12(3) -0.035(12)
O17 0.048(9) 0.15(2) 0.088(14) -0.058(13) 0.036(9) -0.026(12)
C1 0.022(3) 0.035(4) 0.027(4) 0.000(3) -0.005(3) 0.004(3)
C2 0.028(4) 0.027(4) 0.024(4) 0.002(3) -0.001(3) -0.004(3)
C3 0.030(4) 0.028(4) 0.022(4) 0.003(3) 0.003(3) 0.004(3)
C4 0.029(4) 0.033(4) 0.022(4) 0.004(3) 0.001(3) 0.009(3)
C5 0.037(4) 0.031(4) 0.025(4) -0.004(3) 0.001(3) 0.001(4)
C6 0.031(4) 0.025(4) 0.026(4) 0.001(3) -0.001(3) 0.007(3)
C7 0.031(4) 0.033(4) 0.032(4) 0.001(3) -0.009(3) -0.003(3)
C11 0.030(4) 0.035(4) 0.021(4) 0.003(3) -0.001(3) 0.010(3)
C12 0.037(4) 0.028(4) 0.031(4) 0.005(3) -0.005(3) -0.005(3)
C13 0.034(4) 0.027(4) 0.029(4) 0.001(3) 0.000(3) 0.009(3)
C14 0.034(4) 0.030(4) 0.023(4) 0.004(3) 0.004(3) 0.012(3)
C15 0.031(4) 0.042(5) 0.026(4) 0.007(3) 0.001(3) 0.011(4)
C16 0.029(4) 0.036(4) 0.028(4) 0.002(3) 0.005(3) 0.004(3)
C17 0.037(4) 0.049(5) 0.032(5) 0.015(4) -0.004(3) 0.002(4)
C21 0.028(3) 0.034(4) 0.024(4) 0.001(3) 0.001(3) 0.003(3)
C22 0.037(4) 0.040(4) 0.025(4) 0.002(3) -0.001(3) 0.014(4)
C23 0.046(5) 0.038(4) 0.021(4) -0.003(3) -0.001(3) 0.006(4)
C24 0.034(4) 0.044(5) 0.028(4) 0.006(3) -0.005(3) 0.006(4)
C25 0.033(4) 0.033(4) 0.023(4) 0.005(3) 0.003(3) 0.002(3)
C26 0.035(4) 0.041(4) 0.022(4) 0.005(3) -0.002(3) 0.009(4)
C27 0.025(3) 0.036(4) 0.029(4) 0.008(3) 0.002(3) 0.004(3)
C28 0.026(3) 0.025(4) 0.034(4) 0.001(3) -0.001(3) 0.003(3)
C29 0.034(4) 0.022(4) 0.042(5) 0.010(3) 0.003(3) -0.001(3)
C30 0.033(4) 0.031(4) 0.033(4) 0.012(3) -0.001(3) 0.007(3)
C31 0.028(4) 0.039(4) 0.021(4) 0.008(3) 0.003(3) 0.006(3)
C32 0.033(4) 0.040(4) 0.021(4) 0.005(3) -0.002(3) 0.010(4)
C33 0.038(4) 0.035(4) 0.026(4) 0.008(3) -0.003(3) 0.013(4)
C34 0.091(8) 0.048(5) 0.027(5) 0.011(4) 0.001(5) 0.026(6)
C35 0.044(5) 0.064(6) 0.044(6) -0.010(5) -0.015(4) 0.017(5)
C36 0.027(4) 0.028(4) 0.025(4) 0.007(3) 0.003(3) 0.005(3)
C37 0.030(4) 0.024(4) 0.026(4) 0.003(3) 0.002(3) 0.005(3)
C38 0.028(4) 0.032(4) 0.029(4) 0.011(3) 0.007(3) 0.009(3)
C39 0.031(4) 0.033(4) 0.027(4) -0.002(3) 0.008(3) 0.010(3)
C40 0.025(3) 0.040(4) 0.029(4) -0.001(3) -0.006(3) 0.005(3)
C41 0.030(4) 0.039(4) 0.020(4) 0.004(3) -0.003(3) 0.005(3)
C42 0.036(4) 0.033(4) 0.033(4) 0.001(3) -0.007(3) -0.004(3)
C46 0.032(4) 0.030(4) 0.027(4) 0.004(3) 0.000(3) 0.013(3)
C47 0.035(4) 0.037(4) 0.036(5) 0.003(4) -0.008(3) 0.004(4)
C48 0.036(4) 0.029(4) 0.041(5) 0.012(3) -0.002(3) 0.003(4)
C49 0.031(4) 0.035(4) 0.022(4) 0.010(3) 0.005(3) 0.008(3)
C50 0.025(3) 0.041(4) 0.025(4) 0.002(3) -0.002(3) 0.001(3)
C51 0.027(3) 0.037(4) 0.022(4) 0.000(3) 0.001(3) 0.001(3)
C52 0.031(4) 0.038(4) 0.031(4) 0.004(3) -0.001(3) -0.002(4)
C56 0.028(3) 0.036(4) 0.026(4) 0.006(3) 0.005(3) 0.012(3)
C57 0.037(4) 0.037(4) 0.031(4) 0.002(3) 0.000(3) 0.007(4)
C58 0.049(5) 0.044(5) 0.025(4) -0.003(3) -0.004(4) 0.008(4)
C59 0.050(5) 0.048(5) 0.020(4) 0.004(3) -0.006(4) 0.007(4)
C60 0.030(4) 0.042(5) 0.024(4) 0.012(3) 0.002(3) 0.010(4)
C61 0.028(4) 0.036(4) 0.019(4) 0.000(3) -0.001(3) 0.005(3)
C62 0.022(3) 0.028(4) 0.029(4) 0.005(3) 0.001(3) 0.008(3)
C63 0.032(4) 0.038(4) 0.032(4) 0.007(3) -0.001(3) -0.002(4)
C64 0.029(4) 0.029(4) 0.044(5) 0.006(3) 0.001(3) 0.009(3)
C65 0.030(4) 0.040(5) 0.032(4) 0.008(3) -0.003(3) 0.000(4)
C66 0.027(4) 0.038(4) 0.025(4) 0.009(3) 0.001(3) 0.009(3)
C67 0.030(4) 0.038(4) 0.027(4) 0.003(3) 0.002(3) 0.008(3)
C68 0.043(5) 0.041(5) 0.027(4) 0.009(3) -0.002(3) 0.007(4)
C69 0.045(5) 0.053(6) 0.039(5) -0.007(4) -0.016(4) 0.020(5)
C70 0.079(7) 0.046(5) 0.033(5) 0.015(4) 0.011(5) 0.016(5)
C71 0.036(4) 0.047(5) 0.033(4) 0.000(4) 0.002(3) -0.004(4)
C72 0.061(6) 0.090(9) 0.036(6) -0.004(5) 0.005(5) 0.020(6)
C73 0.041(4) 0.036(4) 0.022(4) 0.006(3) -0.004(3) 0.004(4)
C74 0.107(9) 0.066(7) 0.022(5) -0.002(4) -0.007(5) 0.048(7)
Mn1 0.0301(6) 0.0308(6) 0.0276(6) 0.0069(5) -0.0050(4) 0.0041(5)
Mn2 0.0357(6) 0.0296(6) 0.0249(6) 0.0051(4) -0.0021(5) 0.0053(5)
Mn3 0.0280(5) 0.0311(6) 0.0268(6) 0.0082(5) -0.0018(4) 0.0033(5)
Mn4 0.0344(6) 0.0283(6) 0.0279(6) 0.0052(5) -0.0025(5) 0.0028(5)
N1 0.028(3) 0.035(4) 0.038(4) 0.008(3) -0.007(3) -0.001(3)
N2 0.040(4) 0.046(4) 0.045(4) 0.025(4) 0.000(3) -0.003(4)
N3 0.024(3) 0.037(4) 0.036(4) 0.012(3) -0.007(3) -0.002(3)
N4 0.032(3) 0.026(3) 0.033(4) 0.004(3) -0.002(3) -0.003(3)
O1 0.032(3) 0.032(3) 0.024(3) 0.003(2) -0.001(2) 0.001(2)
O2 0.038(3) 0.032(3) 0.032(3) 0.010(2) -0.004(2) 0.002(3)
O3 0.041(3) 0.029(3) 0.023(3) 0.005(2) -0.007(2) 0.003(2)
O4 0.037(3) 0.033(3) 0.031(3) 0.008(2) 0.001(2) 0.006(3)
O5 0.054(3) 0.041(3) 0.024(3) 0.001(2) 0.000(3) 0.027(3)
O6 0.028(3) 0.027(3) 0.027(3) 0.005(2) -0.003(2) 0.003(2)
O7 0.031(3) 0.036(3) 0.027(3) 0.007(2) 0.000(2) 0.004(2)
O8 0.031(3) 0.028(3) 0.035(3) 0.002(2) -0.010(2) 0.003(2)
O10 0.050(3) 0.047(3) 0.024(3) -0.002(2) -0.006(3) 0.021(3)
O11 0.036(3) 0.031(3) 0.029(3) 0.003(2) -0.009(2) 0.006(2)
O12 0.037(3) 0.043(3) 0.029(3) 0.008(2) 0.001(2) 0.007(3)
O13 0.035(3) 0.042(3) 0.030(3) 0.003(2) -0.006(2) 0.013(3)
O14 0.040(3) 0.039(3) 0.022(3) 0.002(2) 0.000(2) 0.008(3)
O15 0.030(3) 0.038(3) 0.028(3) 0.010(2) -0.004(2) 0.005(3)

loop_
_atom_type_symbol
_atom_type_description
_atom_type_scat_dispersion_real
_atom_type_scat_dispersion_imag
_atom_type_scat_source
C C 0.0033 0.0016 'International Tables Vol C Tables 4.2.6.8 and 6.1.1.4'
H H 0.0000 0.0000 'International Tables Vol C Tables 4.2.6.8 and 6.1.1.4'
B B 0.0013 0.0007 'International Tables Vol C Tables 4.2.6.8 and 6.1.1.4'
Cl Cl 0.1484 0.1585 'International Tables Vol C Tables 4.2.6.8 and 6.1.1.4'
F F 0.0171 0.0103 'International Tables Vol C Tables 4.2.6.8 and 6.1.1.4'
Mn Mn 0.3368 0.7283 'International Tables Vol C Tables 4.2.6.8 and 6.1.1.4'
N N 0.0061 0.0033 'International Tables Vol C Tables 4.2.6.8 and 6.1.1.4'
O O 0.0106 0.0060 'International Tables Vol C Tables 4.2.6.8 and 6.1.1.4'

loop_
_geom_angle_atom_site_label_1
_geom_angle_atom_site_label_2
_geom_angle_atom_site_label_3
_geom_angle
N1 C8 C9 110.5(7)
N1 C8 H8A 109.6
C9 C8 H8A 109.6
N1 C8 H8B 109.6
C9 C8 H8B 109.6
H8A C8 H8B 108.1
C8 C9 C10 112.3(9)
C8 C9 H9A 109.1
C10 C9 H9A 109.1
C8 C9 H9B 109.1
C10 C9 H9B 109.1
H9A C9 H9B 107.9
O2 C10 C9 113.5(7)
O2 C10 H10A 108.9
C9 C10 H10A 108.9
O2 C10 H10B 108.9
C9 C10 H10B 108.9
H10A C10 H10B 107.7
N2 C18A C19A 110.9(10)
N2 C18A H18A 109.5
C19A C18A H18A 109.5
N2 C18A H18B 109.5
C19A C18A H18B 109.5
H18A C18A H18B 108.0
C19B C18B N2 104(2)
C19B C18B H18C 110.9
N2 C18B H18C 110.9
C19B C18B H18D 110.9
N2 C18B H18D 110.9
H18C C18B H18D 108.9
C18A C19A C20A 115.9(11)
C18A C19A H19A 108.3
C20A C19A H19A 108.3
C18A C19A H19B 108.3
C20A C19A H19B 108.3
H19A C19A H19B 107.4
C18B C19B H19C 109.7
C18B C19B H19D 109.7
H19C C19B H19D 108.2
O4 C20A C19A 109.8(7)
O4 C20A H20A 109.7
C19A C20A H20A 109.7
O4 C20A H20B 109.7
C19A C20A H20B 109.7
H20A C20A H20B 108.2
C44 C43 N3 111.7(7)
C44 C43 H43A 109.3
N3 C43 H43A 109.3
C44 C43 H43B 109.3
N3 C43 H43B 109.3
H43A C43 H43B 108.0
C43 C44 C45 116.9(7)
C43 C44 H44A 108.1
C45 C44 H44A 108.1
C43 C44 H44B 108.1
C45 C44 H44B 108.1
H44A C44 H44B 107.3
O7 C45 C44 110.0(7)
O7 C45 H45A 109.7
C44 C45 H45A 109.7
O7 C45 H45B 109.7
C44 C45 H45B 109.7
H45A C45 H45B 108.2
N4 C53 C54 111.9(8)
N4 C53 H53A 109.2
C54 C53 H53A 109.2
N4 C53 H53B 109.2
C54 C53 H53B 109.2
H53A C53 H53B 107.9
C53 C54 C55 110.6(9)
C53 C54 H54A 109.5
C55 C54 H54A 109.5
C53 C54 H54B 109.5
C55 C54 H54B 109.5
H54A C54 H54B 108.1
O9 C55 C54 112.0(11)
O9 C55 H55A 109.2
C54 C55 H55A 109.2
O9 C55 H55B 109.2
C54 C55 H55B 109.2
H55A C55 H55B 107.9
Cl1 C75 Cl2 109.1(14)
Cl1 C75 H75A 109.9
Cl2 C75 H75A 109.9
Cl1 C75 H75B 109.9
Cl2 C75 H75B 109.9
H75A C75 H75B 108.3
Cl4 C76 Cl3 112(3)
Cl4 C76 H76A 109.2
Cl3 C76 H76A 109.2
Cl4 C76 H76B 109.2
Cl3 C76 H76B 109.2
H76A C76 H76B 107.9
Cl6 C77 Cl5 115(4)
Cl6 C77 H77A 108.5
Cl5 C77 H77A 108.5
Cl6 C77 H77B 108.5
Cl5 C77 H77B 108.5
H77A C77 H77B 107.5
Cl8 C78 Cl7 118.2(15)
Cl8 C78 H78A 107.7
Cl7 C78 H78A 107.7
Cl8 C78 H78B 107.7
Cl7 C78 H78B 107.7
H78A C78 H78B 107.1
F2 B1 F1 107.9(18)
F2 B1 F3 110.9(16)
F1 B1 F3 105.7(14)
F2 B1 F4 113.3(13)
F1 B1 F4 110.8(13)
F3 B1 F4 107.9(17)
O1 C1 C2 120.5(7)
O1 C1 C6 121.4(7)
C2 C1 C6 118.0(7)
C3 C2 C1 121.4(7)
C3 C2 H2 119.3
C1 C2 H2 119.3
C2 C3 C4 121.8(7)
C2 C3 H3 119.1
C4 C3 H3 119.1
C5 C4 C3 117.7(7)
C5 C4 C21 119.1(7)
C3 C4 C21 123.2(7)
C4 C5 C6 121.8(7)
C4 C5 H5 119.1
C6 C5 H5 119.1
C5 C6 C7 117.0(7)
C5 C6 C1 119.2(7)
C7 C6 C1 123.7(7)
N1 C7 C6 128.1(7)
N1 C7 H7 116.0
C6 C7 H7 116.0
O3 C11 C12 119.3(7)
O3 C11 C16 121.4(7)
C12 C11 C16 119.4(7)
C11 C12 C13 120.6(8)
C11 C12 H12 119.7
C13 C12 H12 119.7
C12 C13 C14 120.8(7)
C12 C13 H13 119.6
C14 C13 H13 119.6
C15 C14 C13 118.7(7)
C15 C14 C27 121.1(7)
C13 C14 C27 120.2(7)
C14 C15 C16 121.7(8)
C14 C15 H15 119.1
C16 C15 H15 119.1
C15 C16 C11 118.8(7)
C15 C16 C17 118.2(8)
C11 C16 C17 122.9(7)
N2 C17 C16 126.4(8)
N2 C17 H17 116.8
C16 C17 H17 116.8
C22 C21 C26 117.8(7)
C22 C21 C4 120.7(7)
C26 C21 C4 121.4(7)
C21 C22 C23 120.4(7)
C21 C22 H22 119.8
C23 C22 H22 119.8
C24 C23 C22 120.4(8)
C24 C23 H23 119.8
C22 C23 H23 119.8
C23 C24 C25 120.7(8)
C23 C24 H24 119.7
C25 C24 H24 119.7
C26 C25 C24 116.9(7)
C26 C25 C33 122.2(7)
C24 C25 C33 120.9(7)
O5 C26 C25 122.7(7)
O5 C26 C21 113.4(7)
C25 C26 C21 123.7(8)
C28 C27 C32 118.3(7)
C28 C27 C14 123.2(7)
C32 C27 C14 118.5(7)
C27 C28 C29 120.8(7)
C27 C28 H28 119.6
C29 C28 H28 119.6
C30 C29 C28 119.0(7)
C30 C29 H29 120.5
C28 C29 H29 120.5
C31 C30 C29 122.6(7)
C31 C30 H30 118.7
C29 C30 H30 118.7
C30 C31 C32 116.6(8)
C30 C31 C33 121.5(7)
C32 C31 C33 121.9(7)
O5 C32 C31 123.0(7)
O5 C32 C27 114.4(7)
C31 C32 C27 122.6(7)
C31 C33 C25 110.7(6)
C31 C33 C35 109.3(7)
C25 C33 C35 109.6(7)
C31 C33 C34 110.2(7)
C25 C33 C34 108.7(7)
C35 C33 C34 108.3(8)
C33 C34 H34A 109.5
C33 C34 H34B 109.5
H34A C34 H34B 109.5
C33 C34 H34C 109.5
H34A C34 H34C 109.5
H34B C34 H34C 109.5
C33 C35 H35A 109.5
C33 C35 H35B 109.5
H35A C35 H35B 109.5
C33 C35 H35C 109.5
H35A C35 H35C 109.5
H35B C35 H35C 109.5
O6 C36 C37 117.7(7)
O6 C36 C41 123.7(6)
C37 C36 C41 118.5(7)
C38 C37 C36 121.1(7)
C38 C37 H37 119.5
C36 C37 H37 119.5
C37 C38 C39 121.2(7)
C37 C38 H38 119.4
C39 C38 H38 119.4
C40 C39 C38 117.8(7)
C40 C39 C56 121.6(7)
C38 C39 C56 120.5(7)
C39 C40 C41 122.6(8)
C39 C40 H40 118.7
C41 C40 H40 118.7
C36 C41 C40 118.8(7)
C36 C41 C42 124.3(7)
C40 C41 C42 116.7(7)
N3 C42 C41 125.6(8)
N3 C42 H42 117.2
C41 C42 H42 117.2
O8 C46 C51 123.1(7)
O8 C46 C47 117.8(7)
C51 C46 C47 119.0(7)
C48 C47 C46 119.9(8)
C48 C47 H47 120.1
C46 C47 H47 120.1
C49 C48 C47 121.7(8)
C49 C48 H48 119.1
C47 C48 H48 119.1
C50 C49 C48 118.1(7)
C50 C49 C62 121.1(7)
C48 C49 C62 120.8(7)
C49 C50 C51 122.0(7)
C49 C50 H50 119.0
C51 C50 H50 119.0
C46 C51 C50 119.1(7)
C46 C51 C52 121.1(7)
C50 C51 C52 119.6(7)
N4 C52 C51 126.0(8)
N4 C52 H52 117.0
C51 C52 H52 117.0
C61 C56 C57 117.2(7)
C61 C56 C39 122.1(7)
C57 C56 C39 120.6(7)
C58 C57 C56 119.9(8)
C58 C57 H57 120.0
C56 C57 H57 120.0
C57 C58 C59 120.9(8)
C57 C58 H58 119.5
C59 C58 H58 119.5
C58 C59 C60 120.8(8)
C58 C59 H59 119.6
C60 C59 H59 119.6
C61 C60 C59 117.1(8)
C61 C60 C68 122.6(8)
C59 C60 C68 120.3(7)
C60 C61 O10 123.5(7)
C60 C61 C56 124.0(7)
O10 C61 C56 112.5(6)
C67 C62 C63 118.3(7)
C67 C62 C49 121.1(7)
C63 C62 C49 120.7(7)
C64 C63 C62 119.8(8)
C64 C63 H63 120.1
C62 C63 H63 120.1
C65 C64 C63 120.8(8)
C65 C64 H64 119.6
C63 C64 H64 119.6
C64 C65 C66 120.5(8)
C64 C65 H65 119.7
C66 C65 H65 119.7
C67 C66 C65 116.9(8)
C67 C66 C68 121.8(7)
C65 C66 C68 121.2(7)
C66 C67 O10 122.9(7)
C66 C67 C62 123.5(8)
O10 C67 C62 113.5(7)
C60 C68 C66 110.4(7)
C60 C68 C69 110.9(8)
C66 C68 C69 108.8(7)
C60 C68 C70 108.2(7)
C66 C68 C70 108.6(8)
C69 C68 C70 109.9(8)
C68 C69 H69A 109.5
C68 C69 H69B 109.5
H69A C69 H69B 109.5
C68 C69 H69C 109.5
H69A C69 H69C 109.5
H69B C69 H69C 109.5
C68 C70 H70A 109.5
C68 C70 H70B 109.5
H70A C70 H70B 109.5
C68 C70 H70C 109.5
H70A C70 H70C 109.5
H70B C70 H70C 109.5
O12 C71 O13 125.7(8)
O12 C71 C72 117.2(8)
O13 C71 C72 117.1(8)
C71 C72 H72A 109.5
C71 C72 H72B 109.5
H72A C72 H72B 109.5
C71 C72 H72C 109.5
H72A C72 H72C 109.5
H72B C72 H72C 109.5
O14 C73 O15 125.3(7)
O14 C73 C74 116.0(8)
O15 C73 C74 118.7(7)
C73 C74 H74A 109.5
C73 C74 H74B 109.5
H74A C74 H74B 109.5
C73 C74 H74C 109.5
H74A C74 H74C 109.5
H74B C74 H74C 109.5
O11 Mn1 O2 80.7(2)
O11 Mn1 O1 97.4(2)
O2 Mn1 O1 170.0(2)
O11 Mn1 N1 171.5(3)
O2 Mn1 N1 90.8(3)
O1 Mn1 N1 90.9(3)
O11 Mn1 O12 93.5(2)
O2 Mn1 O12 93.7(2)
O1 Mn1 O12 96.2(2)
N1 Mn1 O12 87.7(3)
O11 Mn1 O4 80.8(2)
O2 Mn1 O4 92.4(2)
O1 Mn1 O4 77.6(2)
N1 Mn1 O4 99.0(2)
O12 Mn1 O4 170.8(2)
O11 Mn1 Mn4 41.29(16)
O2 Mn1 Mn4 42.64(17)
O1 Mn1 Mn4 137.91(17)
N1 Mn1 Mn4 130.8(2)
O12 Mn1 Mn4 82.08(16)
O4 Mn1 Mn4 97.92(14)
O11 Mn1 Mn3 34.40(17)
O2 Mn1 Mn3 84.64(18)
O1 Mn1 Mn3 88.28(17)
N1 Mn1 Mn3 144.6(2)
O12 Mn1 Mn3 127.54(17)
O4 Mn1 Mn3 46.37(14)
Mn4 Mn1 Mn3 61.87(4)
O11 Mn1 Mn2 82.32(16)
O2 Mn1 Mn2 124.76(18)
O1 Mn1 Mn2 45.28(16)
N1 Mn1 Mn2 102.2(2)
O12 Mn1 Mn2 139.56(16)
O4 Mn1 Mn2 32.90(13)
Mn4 Mn1 Mn2 116.45(5)
Mn3 Mn1 Mn2 54.61(3)
O3 Mn2 O4 173.6(2)
O3 Mn2 O7 91.8(2)
O4 Mn2 O7 85.5(2)
O3 Mn2 N2 91.1(3)
O4 Mn2 N2 91.4(3)
O7 Mn2 N2 176.5(3)
O3 Mn2 O14 94.7(2)
O4 Mn2 O14 91.0(2)
O7 Mn2 O14 86.6(2)
N2 Mn2 O14 95.0(3)
O3 Mn2 O1 98.8(2)
O4 Mn2 O1 75.0(2)
O7 Mn2 O1 82.3(2)
N2 Mn2 O1 95.4(3)
O14 Mn2 O1 162.7(2)
O3 Mn2 Mn3 128.10(18)
O4 Mn2 Mn3 50.26(17)
O7 Mn2 Mn3 36.88(16)
N2 Mn2 Mn3 140.5(2)
O14 Mn2 Mn3 78.77(15)
O1 Mn2 Mn3 84.44(13)
O3 Mn2 Mn1 132.29(17)
O4 Mn2 Mn1 41.34(17)
O7 Mn2 Mn1 77.11(17)
N2 Mn2 Mn1 99.5(3)
O14 Mn2 Mn1 129.89(16)
O1 Mn2 Mn1 34.24(13)
Mn3 Mn2 Mn1 59.92(4)
O3 Mn2 Mn4 139.00(18)
O4 Mn2 Mn4 35.67(16)
O7 Mn2 Mn4 55.12(17)
N2 Mn2 Mn4 121.4(2)
O14 Mn2 Mn4 105.41(15)
O1 Mn2 Mn4 57.32(13)
Mn3 Mn2 Mn4 31.00(3)
Mn1 Mn2 Mn4 28.95(3)
O6 Mn3 O7 175.8(2)
O6 Mn3 O11 86.1(2)
O7 Mn3 O11 90.3(2)
O6 Mn3 O15 92.0(2)
O7 Mn3 O15 90.8(2)
O11 Mn3 O15 163.6(2)
O6 Mn3 N3 90.3(2)
O7 Mn3 N3 92.9(2)
O11 Mn3 N3 107.3(3)
O15 Mn3 N3 89.0(2)
O6 Mn3 O4 101.8(2)
O7 Mn3 O4 75.3(2)
O11 Mn3 O4 79.5(2)
O15 Mn3 O4 85.0(2)
N3 Mn3 O4 166.7(2)
O6 Mn3 Mn2 140.02(17)
O7 Mn3 Mn2 37.68(16)
O11 Mn3 Mn2 91.53(16)
O15 Mn3 Mn2 79.48(15)
N3 Mn3 Mn2 128.03(18)
O4 Mn3 Mn2 39.03(14)
O6 Mn3 Mn4 50.86(16)
O7 Mn3 Mn4 125.69(17)
O11 Mn3 Mn4 35.35(15)
O15 Mn3 Mn4 140.86(16)
N3 Mn3 Mn4 101.33(19)
O4 Mn3 Mn4 90.76(14)
Mn2 Mn3 Mn4 119.28(5)
O6 Mn3 Mn1 93.74(17)
O7 Mn3 Mn1 82.05(17)
O11 Mn3 Mn1 33.33(16)
O15 Mn3 Mn1 130.88(16)
N3 Mn3 Mn1 139.58(19)
O4 Mn3 Mn1 46.13(14)
Mn2 Mn3 Mn1 65.47(4)
Mn4 Mn3 Mn1 53.84(4)
O8 Mn4 O11 168.0(2)
O8 Mn4 O2 92.0(2)
O11 Mn4 O2 79.4(2)
O8 Mn4 N4 89.5(2)
O11 Mn4 N4 98.3(3)
O2 Mn4 N4 175.3(3)
O8 Mn4 O13 94.3(2)
O11 Mn4 O13 94.3(2)
O2 Mn4 O13 90.9(2)
N4 Mn4 O13 93.4(2)
O8 Mn4 O6 99.3(2)
O11 Mn4 O6 72.6(2)
O2 Mn4 O6 91.0(2)
N4 Mn4 O6 84.3(2)
O13 Mn4 O6 166.2(2)
O8 Mn4 Mn1 132.74(17)
O11 Mn4 Mn1 41.05(17)
O2 Mn4 Mn1 41.54(16)
N4 Mn4 Mn1 137.50(19)
O13 Mn4 Mn1 81.04(15)
O6 Mn4 Mn1 91.41(12)
O8 Mn4 Mn3 135.42(18)
O11 Mn4 Mn3 36.31(17)
O2 Mn4 Mn3 85.93(17)
N4 Mn4 Mn3 89.85(19)
O13 Mn4 Mn3 130.23(16)
O6 Mn4 Mn3 36.40(12)
Mn1 Mn4 Mn3 64.30(4)
O8 Mn4 Mn2 144.40(17)
O11 Mn4 Mn2 23.60(17)
O2 Mn4 Mn2 62.25(16)
N4 Mn4 Mn2 114.37(19)
O13 Mn4 Mn2 109.29(15)
O6 Mn4 Mn2 59.99(12)
Mn1 Mn4 Mn2 34.60(3)
Mn3 Mn4 Mn2 29.72(3)
C7 N1 C8 116.1(7)
C7 N1 Mn1 121.4(6)
C8 N1 Mn1 121.8(5)
C17 N2 C18A 119.0(8)
C17 N2 C18B 114.7(12)
C17 N2 Mn2 122.4(6)
C18A N2 Mn2 117.5(7)
C18B N2 Mn2 118.7(11)
C42 N3 C43 117.1(7)
C42 N3 Mn3 120.3(5)
C43 N3 Mn3 122.2(5)
C52 N4 C53 118.6(7)
C52 N4 Mn4 123.5(5)
C53 N4 Mn4 117.9(5)
C1 O1 Mn1 125.2(5)
C1 O1 Mn2 120.8(5)
Mn1 O1 Mn2 100.5(2)
C10 O2 Mn1 131.8(5)
C10 O2 Mn4 121.3(5)
Mn1 O2 Mn4 95.8(2)
C11 O3 Mn2 128.1(5)
C20A O4 Mn2 124.2(5)
C20A O4 Mn1 119.6(5)
Mn2 O4 Mn1 105.8(2)
C20A O4 Mn3 120.3(4)
Mn2 O4 Mn3 90.7(2)
Mn1 O4 Mn3 87.51(18)
C32 O5 C26 119.2(6)
C36 O6 Mn3 125.7(5)
C36 O6 Mn4 125.6(4)
Mn3 O6 Mn4 92.7(2)
C45 O7 Mn3 122.2(5)
C45 O7 Mn2 130.8(5)
Mn3 O7 Mn2 105.4(3)
C46 O8 Mn4 129.4(5)
C67 O10 C61 118.8(6)
Mn1 O11 Mn4 97.7(2)
Mn1 O11 Mn3 112.3(3)
Mn4 O11 Mn3 108.3(3)
C71 O12 Mn1 124.5(5)
C71 O13 Mn4 126.4(5)
C73 O14 Mn2 125.6(5)
C73 O15 Mn3 129.9(5)

loop_
_geom_bond_atom_site_label_1
_geom_bond_atom_site_label_2
_geom_bond_distance
C8 N1 1.479(10)
C8 C9 1.504(14)
C8 H8A 0.9900
C8 H8B 0.9900
C9 C10 1.507(14)
C9 H9A 0.9900
C9 H9B 0.9900
C10 O2 1.450(11)
C10 H10A 0.9900
C10 H10B 0.9900
C18A N2 1.478(13)
C18A C19A 1.507(17)
C18A H18A 0.9900
C18A H18B 0.9900
C18B C19B 1.48(4)
C18B N2 1.60(3)
C18B H18C 0.9900
C18B H18D 0.9900
C19A C20A 1.512(15)
C19A H19A 0.9900
C19A H19B 0.9900
C19B H19C 0.9900
C19B H19D 0.9900
C20A O4 1.471(9)
C20A H20A 0.9900
C20A H20B 0.9900
C43 C44 1.491(12)
C43 N3 1.503(10)
C43 H43A 0.9900
C43 H43B 0.9900
C44 C45 1.492(12)
C44 H44A 0.9900
C44 H44B 0.9900
C45 O7 1.426(10)
C45 H45A 0.9900
C45 H45B 0.9900
C53 N4 1.496(11)
C53 C54 1.531(14)
C53 H53A 0.9900
C53 H53B 0.9900
C54 C55 1.531(15)
C54 H54A 0.9900
C54 H54B 0.9900
C55 O9 1.420(15)
C55 H55A 0.9900
C55 H55B 0.9900
C75 Cl1 1.69(3)
C75 Cl2 1.76(2)
C75 H75A 0.9900
C75 H75B 0.9900
C76 Cl4 1.64(4)
C76 Cl3 1.66(4)
C76 H76A 0.9900
C76 H76B 0.9900
C77 Cl6 1.69(6)
C77 Cl5 1.79(6)
C77 H77A 0.9900
C77 H77B 0.9900
C78 Cl8 1.68(3)
C78 Cl7 1.69(2)
C78 H78A 0.9900
C78 H78B 0.9900
B1 F2 1.32(2)
B1 F1 1.35(2)
B1 F3 1.36(2)
B1 F4 1.387(18)
C1 O1 1.336(9)
C1 C2 1.402(11)
C1 C6 1.433(11)
C2 C3 1.373(10)
C2 H2 0.9500
C3 C4 1.405(11)
C3 H3 0.9500
C4 C5 1.396(11)
C4 C21 1.486(10)
C5 C6 1.408(11)
C5 H5 0.9500
C6 C7 1.418(11)
C7 N1 1.282(10)
C7 H7 0.9500
C11 O3 1.339(9)
C11 C12 1.392(11)
C11 C16 1.421(11)
C12 C13 1.392(11)
C12 H12 0.9500
C13 C14 1.409(11)
C13 H13 0.9500
C14 C15 1.378(11)
C14 C27 1.490(10)
C15 C16 1.412(11)
C15 H15 0.9500
C16 C17 1.426(12)
C17 N2 1.297(10)
C17 H17 0.9500
C21 C22 1.382(11)
C21 C26 1.399(11)
C22 C23 1.401(11)
C22 H22 0.9500
C23 C24 1.385(12)
C23 H23 0.9500
C24 C25 1.408(12)
C24 H24 0.9500
C25 C26 1.387(11)
C25 C33 1.521(11)
C26 O5 1.381(10)
C27 C28 1.371(11)
C27 C32 1.408(11)
C28 C29 1.401(11)
C28 H28 0.9500
C29 C30 1.386(12)
C29 H29 0.9500
C30 C31 1.384(11)
C30 H30 0.9500
C31 C32 1.395(10)
C31 C33 1.519(11)
C32 O5 1.374(10)
C33 C35 1.541(13)
C33 C34 1.551(12)
C34 H34A 0.9800
C34 H34B 0.9800
C34 H34C 0.9800
C35 H35A 0.9800
C35 H35B 0.9800
C35 H35C 0.9800
C36 O6 1.348(9)
C36 C37 1.396(10)
C36 C41 1.403(11)
C37 C38 1.383(11)
C37 H37 0.9500
C38 C39 1.400(12)
C38 H38 0.9500
C39 C40 1.361(11)
C39 C56 1.486(11)
C40 C41 1.419(10)
C40 H40 0.9500
C41 C42 1.455(11)
C42 N3 1.287(10)
C42 H42 0.9500
C46 O8 1.328(9)
C46 C51 1.402(11)
C46 C47 1.406(12)
C47 C48 1.394(11)
C47 H47 0.9500
C48 C49 1.385(12)
C48 H48 0.9500
C49 C50 1.382(11)
C49 C62 1.494(10)
C50 C51 1.406(11)
C50 H50 0.9500
C51 C52 1.459(11)
C52 N4 1.278(10)
C52 H52 0.9500
C56 C61 1.395(11)
C56 C57 1.414(12)
C57 C58 1.363(12)
C57 H57 0.9500
C58 C59 1.382(12)
C58 H58 0.9500
C59 C60 1.407(12)
C59 H59 0.9500
C60 C61 1.357(11)
C60 C68 1.520(12)
C61 O10 1.384(9)
C62 C67 1.385(11)
C62 C63 1.387(11)
C63 C64 1.383(11)
C63 H63 0.9500
C64 C65 1.382(12)
C64 H64 0.9500
C65 C66 1.404(12)
C65 H65 0.9500
C66 C67 1.379(11)
C66 C68 1.533(12)
C67 O10 1.384(10)
C68 C69 1.547(13)
C68 C70 1.558(12)
C69 H69A 0.9800
C69 H69B 0.9800
C69 H69C 0.9800
C70 H70A 0.9800
C70 H70B 0.9800
C70 H70C 0.9800
C71 O12 1.266(10)
C71 O13 1.270(10)
C71 C72 1.520(13)
C72 H72A 0.9800
C72 H72B 0.9800
C72 H72C 0.9800
C73 O14 1.261(9)
C73 O15 1.272(10)
C73 C74 1.501(12)
C74 H74A 0.9800
C74 H74B 0.9800
C74 H74C 0.9800
Mn1 O11 1.906(6)
Mn1 O2 1.918(5)
Mn1 O1 1.931(5)
Mn1 N1 2.031(7)
Mn1 O12 2.129(6)
Mn1 O4 2.317(6)
Mn1 Mn4 2.8770(16)
Mn1 Mn3 3.2109(17)
Mn1 Mn2 3.3755(17)
Mn2 O3 1.861(5)
Mn2 O4 1.905(5)
Mn2 O7 1.918(5)
Mn2 N2 2.000(8)
Mn2 O14 2.142(5)
Mn2 O1 2.439(5)
Mn2 Mn3 3.0248(16)
Mn2 Mn4 5.3220(15)
Mn3 O6 1.867(5)
Mn3 O7 1.883(5)
Mn3 O11 1.960(6)
Mn3 O15 2.026(6)
Mn3 N3 2.135(7)
Mn3 O4 2.326(6)
Mn3 Mn4 3.1425(16)
Mn4 O8 1.860(5)
Mn4 O11 1.916(5)
Mn4 O2 1.959(6)
Mn4 N4 2.016(7)
Mn4 O13 2.120(6)
Mn4 O6 2.440(5)
